data_7103551
loop_
_publ_author_name
'Inglis, Ross'
'Jones, Leigh F'
'Karotsis, Georgios'
'Collins, Anna'
'Parsons, Simon'
'Perlepes, Spyros P'
'Wernsdorfer, Wolfgang'
'Brechin, Euan K'

_publ_section_title
;
 Enhancing SMM properties via axial distortion of Mn(III)3 clusters.
;
_journal_issue 45
_journal_name_full 'Chemical communications (Cambridge, England)'
_journal_page_first 5924
_journal_page_last 5926
_journal_paper_doi 10.1039/b811796a
_journal_year 2008
_chemical_compound_source 'Costas Milios, CM3009'
_chemical_formula_moiety 'C30 H39 Cl1 Mn3 N3 O14'
_chemical_formula_sum 'C30 H39 Cl Mn3 N3 O14'
_chemical_formula_weight 865.89
_space_group_IT_number 148
_symmetry_cell_setting trigonal
_symmetry_space_group_name_Hall '-R 3'
_symmetry_space_group_name_H-M 'R -3 :H'
_atom_sites_solution_hydrogens geom
_atom_sites_solution_primary direct
_audit_creation_date 07-02-28
_audit_creation_method CRYSTALS_ver_12.84
_cell_angle_alpha 90
_cell_angle_beta 90
_cell_angle_gamma 120
_cell_formula_units_Z 6
_cell_length_a 13.3784(3)
_cell_length_b 13.3784(3)
_cell_length_c 34.0617(12)
_cell_measurement_reflns_used 9243
_cell_measurement_temperature 150
_cell_measurement_theta_max 30.45
_cell_measurement_theta_min 2.46
_cell_volume 5279.7(2)
_computing_cell_refinement 'SAINT (Siemens ,1995)'
_computing_data_collection 'SMART (Siemens, 1993)'
_computing_data_reduction 'SAINT (Siemens ,1995)'
_computing_molecular_graphics 'CAMERON (Watkin et al., 1996)'
_computing_publication_material 'CRYSTALS (Betteridge et al., 2003)'
_computing_structure_refinement 'CRYSTALS (Betteridge et al., 2003)'
_computing_structure_solution 'SIR92 (Altomare et al., 1994)'
_diffrn_ambient_temperature 150
_diffrn_measured_fraction_theta_full 0.996
_diffrn_measured_fraction_theta_max 0.996
_diffrn_measurement_device_type 'Bruker SMART'
_diffrn_measurement_method \w
_diffrn_radiation_monochromator graphite
_diffrn_radiation_type 'Mo K\a'
_diffrn_radiation_wavelength 0.71073
_diffrn_reflns_av_R_equivalents 0.036
_diffrn_reflns_limit_h_max 18
_diffrn_reflns_limit_h_min -18
_diffrn_reflns_limit_k_max 18
_diffrn_reflns_limit_k_min -19
_diffrn_reflns_limit_l_max 46
_diffrn_reflns_limit_l_min -48
_diffrn_reflns_number 63184
_diffrn_reflns_theta_full 30.569
_diffrn_reflns_theta_max 30.569
_diffrn_reflns_theta_min 1.794
_diffrn_standards_number 0
_exptl_absorpt_coefficient_mu 1.207
_exptl_absorpt_correction_T_max 0.81
_exptl_absorpt_correction_T_min 0.52
_exptl_absorpt_correction_type multi-scan
_exptl_absorpt_process_details 'SADABS (Siemens, 1996)'
_exptl_crystal_colour black
_exptl_crystal_density_diffrn 1.634
_exptl_crystal_description block
_exptl_crystal_F_000 2664
_exptl_crystal_recrystallization_method 'evaporation of MeOH'
_exptl_crystal_size_max 0.35
_exptl_crystal_size_mid 0.31
_exptl_crystal_size_min 0.17
_refine_diff_density_max 0.62
_refine_diff_density_min -0.37
_refine_ls_extinction_method None
_refine_ls_goodness_of_fit_ref 0.8547
_refine_ls_hydrogen_treatment constr
_refine_ls_matrix_type full
_refine_ls_number_parameters 154
_refine_ls_number_reflns 3606
_refine_ls_number_restraints 0
_refine_ls_R_factor_all 0.0387
_refine_ls_R_factor_gt 0.0288
_refine_ls_shift/su_max 0.000893
_refine_ls_structure_factor_coef Fsqd
_refine_ls_weighting_details
;
Method= Modified Sheldrick
w=1/[\s^2^(F^2^) + ( 0.02P)^2^ + 0.00P]
,where P=(max(Fo^2^,0) + 2Fc^2^)/3
;
_refine_ls_weighting_scheme calc
_refine_ls_wR_factor_all 0.0679
_refine_ls_wR_factor_gt 0.0660
_refine_ls_wR_factor_ref 0.0679
_reflns_limit_h_max 9
_reflns_limit_h_min -19
_reflns_limit_k_max 19
_reflns_limit_k_min 0
_reflns_limit_l_max 48
_reflns_limit_l_min 0
_reflns_number_gt 2879
_reflns_number_total 3607
_reflns_threshold_expression I>2.0\s(I)
_cod_data_source_file b811796a.txt
_cod_data_source_block eb7029
_cod_depositor_comments
;
The following automatic conversions were performed:
'_symmetry_cell_setting' value 'Trigonal' changed to 'trigonal' according
to '/home/saulius/struct/CIF-dictionaries/cif_core.dic' dictionary named
'cif_core.dic' version 2.4.1 from 2010-06-29.

Automatic conversion script
Id: cif_fix_enum 1527 2010-12-29 10:47:43Z saulius 
;
_cod_original_sg_symbol_H-M 'R -3 '
_cod_original_formula_sum 'C30 H39 Cl1 Mn3 N3 O14'
_cod_database_code 7103551

loop_
_symmetry_equiv_pos_as_xyz
x,y,z
-x,-y,-z
x+1/3,y+2/3,z+2/3
-x+1/3,-y+2/3,-z+2/3
x+2/3,y+1/3,z+1/3
-x+2/3,-y+1/3,-z+1/3
-y,x-y,z
y,-x+y,-z
-y+1/3,x-y+2/3,z+2/3
y+1/3,-x+y+2/3,-z+2/3
-y+2/3,x-y+1/3,z+1/3
y+2/3,-x+y+1/3,-z+1/3
-x+y,-x,z
x-y,x,-z
-x+y+1/3,-x+2/3,z+2/3
x-y+1/3,x+2/3,-z+2/3
-x+y+2/3,-x+1/3,z+1/3
x-y+2/3,x+1/3,-z+1/3

loop_
_atom_site_label
_atom_site_type_symbol
_atom_site_fract_x
_atom_site_fract_y
_atom_site_fract_z
_atom_site_U_iso_or_equiv
_atom_site_occupancy
_atom_site_adp_type
_atom_site_refinement_flags_posn
_atom_site_refinement_flags_adp
_atom_site_refinement_flags_occupancy
_atom_site_disorder_assembly
_atom_site_disorder_group
_atom_site_attached_hydrogens
Mn1 Mn 0.606667(19) 0.433088(18) 0.550692(6) 0.0146 1.0000 Uani . . . . . .
O2 O 0.6666 0.3334 0.54543(5) 0.0150 1.0000 Uani S T . . . .
N3 N 0.76469(10) 0.55874(10) 0.56448(4) 0.0164 1.0000 Uani . . . . . .
O4 O 0.85280(9) 0.54679(9) 0.54859(3) 0.0185 1.0000 Uani . . . . . .
C5 C 0.79422(13) 0.64404(13) 0.58889(4) 0.0188 1.0000 Uani . . . . . .
C6 C 0.70622(13) 0.66942(13) 0.60378(4) 0.0189 1.0000 Uani . . . . . .
C7 C 0.59366(13) 0.61918(12) 0.58771(4) 0.0176 1.0000 Uani . . . . . .
O8 O 0.55578(9) 0.53948(9) 0.55925(3) 0.0192 1.0000 Uani . . . . . .
C9 C 0.51809(14) 0.65566(14) 0.60098(5) 0.0218 1.0000 Uani . . . . . .
C10 C 0.55034(15) 0.73790(15) 0.62991(5) 0.0255 1.0000 Uani . . . . . .
C11 C 0.65875(16) 0.78525(15) 0.64694(5) 0.0280 1.0000 Uani . . . . . .
C12 C 0.73528(15) 0.75200(14) 0.63391(5) 0.0254 1.0000 Uani . . . . . .
C13 C 0.91929(14) 0.71829(14) 0.59939(5) 0.0281 1.0000 Uani . . . . . .
C14 C 0.97776(16) 0.82052(16) 0.57180(7) 0.0432 1.0000 Uani . . . . . .
O15 O 0.61451(10) 0.47024(10) 0.48774(3) 0.0226 1.0000 Uani . . . . . .
C16 C 0.70979(16) 0.57643(17) 0.47390(5) 0.0337 1.0000 Uani . . . . . .
Cl17 Cl 0.6666 0.3334 0.637729(18) 0.0182 1.0000 Uani S T . . . .
O18 O 0.60017(9) 0.38459(10) 0.62337(3) 0.0216 1.0000 Uani . . . . . .
O19 O 0.6666 0.3334 0.67976(6) 0.0282 1.0000 Uani S T . . . .
H91 H 0.4478 0.6242 0.5901 0.0278 1.0000 Uiso R . . . . .
H101 H 0.4984 0.7615 0.6383 0.0329 1.0000 Uiso R . . . . .
H111 H 0.6784 0.8405 0.6664 0.0322 1.0000 Uiso R . . . . .
H121 H 0.8078 0.7849 0.6456 0.0295 1.0000 Uiso R . . . . .
H131 H 0.9268 0.7434 0.6270 0.0339 1.0000 Uiso R . . . . .
H132 H 0.9568 0.6721 0.5970 0.0319 1.0000 Uiso R . . . . .
H141 H 1.0619 0.8659 0.5763 0.0635 1.0000 Uiso R . . . . .
H142 H 0.9504 0.8773 0.5759 0.0645 1.0000 Uiso R . . . . .
H143 H 0.9653 0.7991 0.5440 0.0615 1.0000 Uiso R . . . . .
H10 H 0.7068 0.5799 0.4457 0.0486 1.0000 Uiso R . . . . .
H13 H 0.7814 0.5814 0.4812 0.0486 1.0000 Uiso R . . . . .
H16 H 0.7049 0.6398 0.4861 0.0503 1.0000 Uiso R . . . . .
H1 H 0.5584 0.4584 0.4756 0.0358 1.0000 Uiso R . . . . .

loop_
_atom_site_aniso_label
_atom_site_aniso_U_11
_atom_site_aniso_U_22
_atom_site_aniso_U_33
_atom_site_aniso_U_23
_atom_site_aniso_U_13
_atom_site_aniso_U_12
Mn1 0.01359(11) 0.01318(11) 0.01765(11) -0.00099(8) -0.00086(8) 0.00707(9)
O2 0.0134(5) 0.0134(5) 0.0180(9) 0.0000 0.0000 0.0067(2)
N3 0.0150(6) 0.0158(6) 0.0190(6) 0.0008(5) 0.0007(5) 0.0081(5)
O4 0.0154(5) 0.0156(5) 0.0255(6) 0.0005(4) 0.0025(4) 0.0085(4)
C5 0.0181(7) 0.0164(7) 0.0213(7) -0.0007(6) -0.0023(6) 0.0082(6)
C6 0.0207(7) 0.0159(7) 0.0198(7) -0.0013(6) -0.0004(6) 0.0089(6)
C7 0.0222(7) 0.0150(7) 0.0165(7) 0.0009(5) 0.0006(6) 0.0099(6)
O8 0.0203(5) 0.0188(5) 0.0222(5) -0.0061(4) -0.0049(4) 0.0125(4)
C9 0.0231(8) 0.0233(8) 0.0225(8) -0.0009(6) -0.0005(6) 0.0142(7)
C10 0.0319(9) 0.0266(8) 0.0240(8) -0.0002(7) 0.0051(7) 0.0190(7)
C11 0.0343(9) 0.0251(8) 0.0244(8) -0.0074(7) 0.0010(7) 0.0146(8)
C12 0.0253(8) 0.0237(8) 0.0248(8) -0.0060(6) -0.0028(6) 0.0105(7)
C13 0.0201(8) 0.0259(8) 0.0366(10) -0.0124(7) -0.0067(7) 0.0103(7)
C14 0.0238(9) 0.0229(9) 0.0792(17) 0.0026(10) 0.0061(10) 0.0088(8)
O15 0.0235(6) 0.0265(6) 0.0193(5) 0.0019(4) -0.0026(4) 0.0136(5)
C16 0.0272(9) 0.0410(11) 0.0282(9) 0.0133(8) 0.0038(7) 0.0137(8)
Cl17 0.01934(18) 0.01934(18) 0.0159(3) 0.0000 0.0000 0.00967(9)
O18 0.0222(6) 0.0240(6) 0.0228(6) 0.0005(4) 0.0008(4) 0.0148(5)
O19 0.0345(7) 0.0345(7) 0.0156(9) 0.0000 0.0000 0.0172(4)

loop_
_atom_type_symbol
_atom_type_scat_dispersion_real
_atom_type_scat_dispersion_imag
_atom_type_scat_Cromer_Mann_a1
_atom_type_scat_Cromer_Mann_b1
_atom_type_scat_Cromer_Mann_a2
_atom_type_scat_Cromer_Mann_b2
_atom_type_scat_Cromer_Mann_a3
_atom_type_scat_Cromer_Mann_b3
_atom_type_scat_Cromer_Mann_a4
_atom_type_scat_Cromer_Mann_b4
_atom_type_scat_Cromer_Mann_c
_atom_type_scat_source
C 0.0033 0.0016 2.3100 20.8439 1.0200 10.2075 1.5886 0.5687 0.8650 51.6512 0.2156 'International Tables Vol C 4.2.6.8 and 6.1.1.4'
N 0.0061 0.0033 12.2126 0.0057 3.1322 9.8933 2.0125 28.9975 1.1663 0.5826 -11.5290 'International Tables Vol C 4.2.6.8 and 6.1.1.4'
O 0.0106 0.0060 3.0485 13.2771 2.2868 5.7011 1.5463 0.3239 0.8670 32.9089 0.2508 'International Tables Vol C 4.2.6.8 and 6.1.1.4'
Mn 0.3368 0.7283 11.2819 5.3409 7.3573 0.3432 3.0193 17.8674 2.2441 83.7543 1.0896 'International Tables Vol C 4.2.6.8 and 6.1.1.4'
Cl 0.1484 0.1585 11.4604 0.0104 7.1964 1.1662 6.2556 18.5194 1.6455 47.7784 -9.5574 'International Tables Vol C 4.2.6.8 and 6.1.1.4'
H 0.0000 0.0000 0.4930 10.5109 0.3229 26.1257 0.1402 3.1424 0.0408 57.7998 0.0030 'International Tables Vol C 4.2.6.8 and 6.1.1.4'

loop_
_geom_angle_atom_site_label_1
_geom_angle_site_symmetry_1
_geom_angle_atom_site_label_2
_geom_angle_site_symmetry_2
_geom_angle_atom_site_label_3
_geom_angle_site_symmetry_3
_geom_angle
_geom_angle_publ_flag
O4 7_655 Mn1 . O2 7_655 90.84(3) yes
O4 7_655 Mn1 . O2 13_665 90.88(3) yes
O2 7_655 Mn1 . O2 13_665 0.040 yes
O4 7_655 Mn1 . Mn1 13_665 121.05(3) yes
O2 7_655 Mn1 . Mn1 13_665 30.467(9) yes
O2 13_665 Mn1 . Mn1 13_665 30.427(9) yes
O4 7_655 Mn1 . O2 . 90.86(3) yes
O2 7_655 Mn1 . O2 . 0.016 yes
O2 13_665 Mn1 . O2 . 0.025 yes
Mn1 13_665 Mn1 . O2 . 30.453(9) yes
O4 7_655 Mn1 . N3 . 168.36(5) yes
O2 7_655 Mn1 . N3 . 88.40(4) yes
O2 13_665 Mn1 . N3 . 88.36(4) yes
Mn1 13_665 Mn1 . N3 . 58.04(4) yes
O2 . Mn1 . N3 . 88.39(4) yes
O4 7_655 Mn1 . O8 . 92.57(5) yes
O2 7_655 Mn1 . O8 . 175.24(5) yes
O2 13_665 Mn1 . O8 . 175.21(5) yes
Mn1 13_665 Mn1 . O8 . 145.63(3) yes
O2 . Mn1 . O8 . 175.23(5) yes
O4 7_655 Mn1 . O15 . 94.23(4) yes
O2 7_655 Mn1 . O15 . 94.53(6) yes
O2 13_665 Mn1 . O15 . 94.52(6) yes
Mn1 13_665 Mn1 . O15 . 95.33(3) yes
O2 . Mn1 . O15 . 94.52(6) yes
O4 7_655 Mn1 . O18 . 85.70(4) yes
O2 7_655 Mn1 . O18 . 83.34(6) yes
O2 13_665 Mn1 . O18 . 83.35(6) yes
Mn1 13_665 Mn1 . O18 . 82.90(2) yes
O2 . Mn1 . O18 . 83.35(6) yes
N3 . Mn1 . O8 . 87.59(5) yes
N3 . Mn1 . O15 . 97.42(5) yes
O8 . Mn1 . O15 . 88.53(5) yes
N3 . Mn1 . O18 . 82.67(4) yes
O8 . Mn1 . O18 . 93.61(4) yes
O15 . Mn1 . O18 . 177.86(4) yes
Mn1 13_665 O2 . Mn1 7_655 119.062(17) yes
Mn1 13_665 O2 . Mn1 . 119.117(17) yes
Mn1 7_655 O2 . Mn1 . 119.126(17) yes
Mn1 . N3 . O4 . 114.74(9) yes
Mn1 . N3 . C5 . 128.23(11) yes
O4 . N3 . C5 . 116.75(12) yes
N3 . O4 . Mn1 13_665 113.75(8) yes
N3 . C5 . C6 . 119.70(13) yes
N3 . C5 . C13 . 118.75(14) yes
C6 . C5 . C13 . 121.47(13) yes
C5 . C6 . C7 . 122.80(13) yes
C5 . C6 . C12 . 119.51(14) yes
C7 . C6 . C12 . 117.60(14) yes
C6 . C7 . O8 . 123.14(13) yes
C6 . C7 . C9 . 119.46(14) yes
O8 . C7 . C9 . 117.37(14) yes
C7 . O8 . Mn1 . 125.32(9) yes
C7 . C9 . C10 . 121.19(15) yes
C7 . C9 . H91 . 118.4 no
C10 . C9 . H91 . 120.4 no
C9 . C10 . C11 . 120.21(15) yes
C9 . C10 . H101 . 119.9 no
C11 . C10 . H101 . 119.9 no
C10 . C11 . C12 . 119.60(15) yes
C10 . C11 . H111 . 118.6 no
C12 . C11 . H111 . 121.8 no
C6 . C12 . C11 . 121.88(16) yes
C6 . C12 . H121 . 119.6 no
C11 . C12 . H121 . 118.5 no
C5 . C13 . C14 . 110.56(15) yes
C5 . C13 . H131 . 110.0 no
C14 . C13 . H131 . 111.4 no
C5 . C13 . H132 . 108.5 no
C14 . C13 . H132 . 108.9 no
H131 . C13 . H132 . 107.3 no
C13 . C14 . H141 . 111.9 no
C13 . C14 . H142 . 112.2 no
H141 . C14 . H142 . 104.4 no
C13 . C14 . H143 . 113.6 no
H141 . C14 . H143 . 107.8 no
H142 . C14 . H143 . 106.4 no
Mn1 . O15 . C16 . 117.68(10) yes
Mn1 . O15 . H1 . 121.8 no
C16 . O15 . H1 . 107.9 no
O15 . C16 . H10 . 109.7 no
O15 . C16 . H13 . 110.2 no
H10 . C16 . H13 . 108.6 no
O15 . C16 . H16 . 108.0 no
H10 . C16 . H16 . 111.1 no
H13 . C16 . H16 . 109.2 no
O18 7_655 Cl17 . O18 13_665 109.23(5) yes
O18 7_655 Cl17 . O19 7_655 109.62(5) yes
O18 13_665 Cl17 . O19 7_655 109.67(5) yes
O18 7_655 Cl17 . O18 . 109.29(5) yes
O18 13_665 Cl17 . O18 . 109.29(5) yes
O19 7_655 Cl17 . O18 . 109.72(5) yes
Mn1 . O18 . Cl17 13_665 119.72(6) yes
Mn1 . O18 . Cl17 . 119.74(6) yes
Cl17 13_665 O18 . Cl17 . 0.028 yes

loop_
_geom_bond_atom_site_label_1
_geom_bond_site_symmetry_1
_geom_bond_atom_site_label_2
_geom_bond_site_symmetry_2
_geom_bond_distance
_geom_bond_publ_flag
Mn1 . O4 7_655 1.9026(10) yes
Mn1 . O2 7_655 1.8790(3) yes
Mn1 . O2 13_665 1.8788(3) yes
Mn1 . Mn1 13_665 3.2388(4) yes
Mn1 . O2 . 1.8777(3) yes
Mn1 . N3 . 1.9904(12) yes
Mn1 . O8 . 1.8823(10) yes
Mn1 . O15 . 2.1917(11) yes
Mn1 . O18 . 2.5497(11) yes
N3 . O4 . 1.3771(15) yes
N3 . C5 . 1.3035(19) yes
C5 . C6 . 1.469(2) yes
C5 . C13 . 1.501(2) yes
C6 . C7 . 1.417(2) yes
C6 . C12 . 1.413(2) yes
C7 . O8 . 1.3393(17) yes
C7 . C9 . 1.399(2) yes
C9 . C10 . 1.376(2) yes
C9 . H91 . 0.896 no
C10 . C11 . 1.387(2) yes
C10 . H101 . 0.941 no
C11 . C12 . 1.378(2) yes
C11 . H111 . 0.929 no
C12 . H121 . 0.931 no
C13 . C14 . 1.515(3) yes
C13 . H131 . 0.988 no
C13 . H132 . 0.975 no
C14 . H141 . 0.988 no
C14 . H142 . 1.005 no
C14 . H143 . 0.978 no
O15 . C16 . 1.433(2) yes
O15 . H1 . 0.801 no
C16 . H10 . 0.963 no
C16 . H13 . 0.959 no
C16 . H16 . 0.975 no
Cl17 . O18 7_655 1.4533(11) yes
Cl17 . O18 13_665 1.4532(11) yes
Cl17 . O19 7_655 1.432(2) yes
Cl17 . O18 . 1.4521(11) yes
